data_7002090
loop_
_publ_author_name
'Huynh, Han Vinh'
'Yuan, Dan'
'Han, Yuan'

_publ_section_title
;
 Syntheses and catalytic activities of pseudo-pincer and CSC
 pincer-type Pd(II) complexes derived from benzannulated N-heterocyclic
 carbenes
;
_journal_issue 35
_journal_name_full 'Dalton Transactions'
_journal_page_first 7262
_journal_paper_doi 10.1039/b907887h
_journal_year 2009
_chemical_formula_sum 'C32 H30 Br N5 O3 Pd S'
_chemical_formula_weight 750.98
_chemical_name_systematic
;
?
;
_space_group_IT_number 60
_symmetry_cell_setting orthorhombic
_symmetry_space_group_name_Hall '-P 2n 2ab'
_symmetry_space_group_name_H-M 'P b c n'
_atom_sites_solution_hydrogens geom
_atom_sites_solution_primary direct
_atom_sites_solution_secondary difmap
_audit_creation_method SHELXL-97
_cell_angle_alpha 90.00
_cell_angle_beta 90.00
_cell_angle_gamma 90.00
_cell_formula_units_Z 8
_cell_length_a 31.2166(19)
_cell_length_b 11.1730(7)
_cell_length_c 17.0257(10)
_cell_measurement_reflns_used 1712
_cell_measurement_temperature 223(2)
_cell_measurement_theta_max 20.03
_cell_measurement_theta_min 2.28
_cell_volume 5938.3(6)
_computing_cell_refinement 'Bruker SMART'
_computing_data_collection 'Bruker SMART'
_computing_data_reduction 'Bruker SAINT'
_computing_molecular_graphics 'Bruker SHELXTL'
_computing_publication_material 'Bruker SHELXTL'
_computing_structure_refinement 'SHELXL-97 (Sheldrick, 1997)'
_computing_structure_solution 'SHELXS-97 (Sheldrick, 1990)'
_diffrn_ambient_temperature 223(2)
_diffrn_measured_fraction_theta_full 1.000
_diffrn_measured_fraction_theta_max 1.000
_diffrn_measurement_device_type 'CCD area detector'
_diffrn_measurement_method 'phi and omega scans'
_diffrn_radiation_monochromator graphite
_diffrn_radiation_source 'fine-focus sealed tube'
_diffrn_radiation_type MoK\a
_diffrn_radiation_wavelength 0.71073
_diffrn_reflns_av_R_equivalents 0.1100
_diffrn_reflns_av_sigmaI/netI 0.0711
_diffrn_reflns_limit_h_max 37
_diffrn_reflns_limit_h_min -37
_diffrn_reflns_limit_k_max 13
_diffrn_reflns_limit_k_min -13
_diffrn_reflns_limit_l_max 15
_diffrn_reflns_limit_l_min -20
_diffrn_reflns_number 32991
_diffrn_reflns_theta_full 25.00
_diffrn_reflns_theta_max 25.00
_diffrn_reflns_theta_min 1.30
_exptl_absorpt_coefficient_mu 2.085
_exptl_absorpt_correction_T_max 0.8510
_exptl_absorpt_correction_T_min 0.7054
_exptl_absorpt_correction_type multi-scan
_exptl_absorpt_process_details 'Sadabs, (Sheldrick 2001)'
_exptl_crystal_colour Yellow
_exptl_crystal_density_diffrn 1.680
_exptl_crystal_density_meas ?
_exptl_crystal_density_method .
_exptl_crystal_description Block
_exptl_crystal_F_000 3024
_exptl_crystal_size_max 0.18
_exptl_crystal_size_mid 0.12
_exptl_crystal_size_min 0.08
_refine_diff_density_max 1.176
_refine_diff_density_min -1.277
_refine_diff_density_rms 0.113
_refine_ls_extinction_method none
_refine_ls_goodness_of_fit_ref 1.020
_refine_ls_hydrogen_treatment constr
_refine_ls_matrix_type full
_refine_ls_number_parameters 413
_refine_ls_number_reflns 5235
_refine_ls_number_restraints 56
_refine_ls_restrained_S_all 1.031
_refine_ls_R_factor_all 0.0977
_refine_ls_R_factor_gt 0.0530
_refine_ls_shift/su_max 0.001
_refine_ls_shift/su_mean 0.000
_refine_ls_structure_factor_coef Fsqd
_refine_ls_weighting_details 'calc w=1/[\s^2^(Fo^2^)+(0.0658P)^2^+0.0000P] where P=(Fo^2^+2Fc^2^)/3'
_refine_ls_weighting_scheme calc
_refine_ls_wR_factor_gt 0.1173
_refine_ls_wR_factor_ref 0.1342
_reflns_number_gt 3337
_reflns_number_total 5235
_reflns_threshold_expression >2sigma(I)
_cod_data_source_file b907887h.txt
_cod_data_source_block 7580a
_cod_depositor_comments
;
The following automatic conversions were performed:
'_symmetry_cell_setting' value 'Orthorhombic' changed to 'orthorhombic'
according to '/home/saulius/struct/CIF-dictionaries/cif_core.dic'
dictionary named 'cif_core.dic' version 2.4.1 from
2010-06-29.

'_exptl_absorpt_correction_type' value 'Multi-scan' changed
to 'multi-scan' according to
'/home/saulius/struct/CIF-dictionaries/cif_core.dic' dictionary named
'cif_core.dic' version 2.4.1 from 2010-06-29.

Automatic conversion script
Id: cif_fix_enum 1527 2010-12-29 10:47:43Z saulius 
;
_cod_original_sg_symbol_H-M Pbcn
_cod_database_code 7002090

loop_
_symmetry_equiv_pos_as_xyz
'x, y, z'
'-x+1/2, -y+1/2, z+1/2'
'-x, y, -z+1/2'
'x+1/2, -y+1/2, -z'
'-x, -y, -z'
'x-1/2, y-1/2, -z-1/2'
'x, -y, z-1/2'
'-x-1/2, y-1/2, z'

loop_
_atom_site_label
_atom_site_type_symbol
_atom_site_fract_x
_atom_site_fract_y
_atom_site_fract_z
_atom_site_U_iso_or_equiv
_atom_site_adp_type
_atom_site_occupancy
_atom_site_symmetry_multiplicity
_atom_site_calc_flag
_atom_site_refinement_flags
_atom_site_disorder_assembly
_atom_site_disorder_group
Pd1 Pd 0.640000(14) 0.72518(4) 0.57830(3) 0.02995(16) Uani 1 1 d . . .
S1 S 0.67960(5) 0.70946(16) 0.46430(10) 0.0395(4) Uani 1 1 d . . .
Br1 Br 0.59676(2) 0.77416(7) 0.69284(4) 0.0421(2) Uani 1 1 d . . .
N1 N 0.67528(16) 0.5286(5) 0.6912(3) 0.0351(13) Uani 1 1 d . . .
N2 N 0.72439(16) 0.6321(5) 0.6334(3) 0.0379(13) Uani 1 1 d . . .
N3 N 0.55982(16) 0.8198(4) 0.4954(3) 0.0317(12) Uani 1 1 d . . .
N4 N 0.61596(15) 0.9283(4) 0.4770(3) 0.0330(13) Uani 1 1 d . . .
C1 C 0.68130(18) 0.6212(6) 0.6405(4) 0.0317(15) Uani 1 1 d . . .
C2 C 0.7146(2) 0.4807(6) 0.7155(4) 0.0392(17) Uani 1 1 d . . .
C3 C 0.7244(3) 0.3850(7) 0.7640(4) 0.053(2) Uani 1 1 d . . .
H3 H 0.7031 0.3385 0.7880 0.064 Uiso 1 1 calc R . .
C4 C 0.7676(3) 0.3620(8) 0.7751(4) 0.062(2) Uani 1 1 d . . .
H4 H 0.7759 0.2977 0.8073 0.074 Uiso 1 1 calc R . .
C5 C 0.7983(2) 0.4309(8) 0.7400(5) 0.062(2) Uani 1 1 d . . .
H5 H 0.8272 0.4133 0.7502 0.074 Uiso 1 1 calc R . .
C6 C 0.7890(2) 0.5242(7) 0.6910(4) 0.050(2) Uani 1 1 d . . .
H6 H 0.8106 0.5701 0.6669 0.060 Uiso 1 1 calc R . .
C7 C 0.7459(2) 0.5468(6) 0.6789(4) 0.0400(18) Uani 1 1 d . . .
C8 C 0.6342(2) 0.4853(6) 0.7221(4) 0.0422(17) Uani 1 1 d . . .
H8A H 0.6114 0.5389 0.7040 0.051 Uiso 1 1 calc R . .
H8B H 0.6350 0.4895 0.7796 0.051 Uiso 1 1 calc R . .
C9 C 0.62313(19) 0.3594(6) 0.6983(4) 0.0361(16) Uani 1 1 d . . .
C10 C 0.6047(2) 0.2829(7) 0.7524(5) 0.056(2) Uani 1 1 d . . .
H10 H 0.6002 0.3082 0.8044 0.067 Uiso 1 1 calc R . .
C11 C 0.5928(2) 0.1663(8) 0.7290(6) 0.064(2) Uani 1 1 d . . .
H11 H 0.5802 0.1141 0.7656 0.077 Uiso 1 1 calc R . .
C12 C 0.5995(2) 0.1292(7) 0.6544(5) 0.056(2) Uani 1 1 d . . .
H12 H 0.5918 0.0511 0.6396 0.068 Uiso 1 1 calc R . .
C13 C 0.6176(2) 0.2060(7) 0.5996(5) 0.056(2) Uani 1 1 d . . .
H13 H 0.6221 0.1806 0.5476 0.068 Uiso 1 1 calc R . .
C14 C 0.6288(2) 0.3198(7) 0.6225(5) 0.0485(19) Uani 1 1 d . . .
H14 H 0.6408 0.3721 0.5852 0.058 Uiso 1 1 calc R . .
C15 C 0.7450(2) 0.7114(6) 0.5757(4) 0.0464(18) Uani 1 1 d . . .
H15A H 0.7762 0.7085 0.5824 0.056 Uiso 1 1 calc R . .
H15B H 0.7356 0.7941 0.5844 0.056 Uiso 1 1 calc R . .
C16 C 0.73350(19) 0.6732(7) 0.4933(4) 0.0444(18) Uani 1 1 d . . .
H16A H 0.7375 0.5865 0.4890 0.053 Uiso 1 1 calc R . .
H16B H 0.7534 0.7113 0.4565 0.053 Uiso 1 1 calc R . .
C17 C 0.60164(19) 0.8296(6) 0.5138(3) 0.0307(15) Uani 1 1 d . . .
C18 C 0.54716(19) 0.9110(6) 0.4445(4) 0.0330(15) Uani 1 1 d . . .
C19 C 0.5086(2) 0.9373(6) 0.4092(4) 0.0435(18) Uani 1 1 d . . .
H19 H 0.4845 0.8882 0.4168 0.052 Uiso 1 1 calc R . .
C20 C 0.5064(2) 1.0376(6) 0.3626(4) 0.0451(18) Uani 1 1 d . . .
H20 H 0.4805 1.0582 0.3379 0.054 Uiso 1 1 calc R . .
C21 C 0.5424(2) 1.1084(6) 0.3518(4) 0.0447(18) Uani 1 1 d . . .
H21 H 0.5401 1.1763 0.3196 0.054 Uiso 1 1 calc R . .
C22 C 0.5816(2) 1.0840(6) 0.3862(4) 0.0407(17) Uani 1 1 d . . .
H22 H 0.6057 1.1331 0.3782 0.049 Uiso 1 1 calc R . .
C23 C 0.5832(2) 0.9826(6) 0.4331(4) 0.0331(15) Uani 1 1 d . . .
C24 C 0.5318(2) 0.7203(6) 0.5194(4) 0.0375(16) Uani 1 1 d . . .
H24A H 0.5027 0.7507 0.5282 0.045 Uiso 1 1 calc R . .
H24B H 0.5422 0.6866 0.5690 0.045 Uiso 1 1 calc R . .
C25 C 0.53052(19) 0.6231(6) 0.4577(4) 0.0356(16) Uani 1 1 d . . .
C26 C 0.5636(2) 0.5419(6) 0.4499(5) 0.048(2) Uani 1 1 d . . .
H26 H 0.5874 0.5479 0.4834 0.058 Uiso 1 1 calc R . .
C27 C 0.5627(3) 0.4536(7) 0.3952(5) 0.056(2) Uani 1 1 d . . .
H27 H 0.5852 0.3980 0.3919 0.067 Uiso 1 1 calc R . .
C28 C 0.5278(3) 0.4466(7) 0.3440(5) 0.060(2) Uani 1 1 d . . .
H28 H 0.5274 0.3878 0.3046 0.071 Uiso 1 1 calc R . .
C29 C 0.4943(3) 0.5247(7) 0.3508(5) 0.058(2) Uani 1 1 d . . .
H29 H 0.4706 0.5189 0.3170 0.070 Uiso 1 1 calc R . .
C30 C 0.4958(2) 0.6128(6) 0.4085(4) 0.0452(18) Uani 1 1 d . . .
H30 H 0.4727 0.6662 0.4139 0.054 Uiso 1 1 calc R . .
C31 C 0.6616(2) 0.9576(6) 0.4745(4) 0.0414(17) Uani 1 1 d . . .
H31A H 0.6728 0.9626 0.5281 0.050 Uiso 1 1 calc R . .
H31B H 0.6655 1.0357 0.4493 0.050 Uiso 1 1 calc R . .
C32 C 0.6860(2) 0.8626(6) 0.4288(4) 0.0486(19) Uani 1 1 d . . .
H32A H 0.7165 0.8828 0.4300 0.058 Uiso 1 1 calc R . .
H32B H 0.6767 0.8655 0.3739 0.058 Uiso 1 1 calc R . .
N5A N 0.8146(3) 0.8636(13) 1.4377(7) 0.0331(16) Uani 0.613(13) 1 d PDU A 1
O1A O 0.8350(7) 0.7710(18) 1.4240(16) 0.091(8) Uani 0.613(13) 1 d PDU A 1
O2A O 0.7960(4) 0.9048(11) 1.4899(8) 0.118(5) Uani 0.613(13) 1 d PDU A 1
O3A O 0.8169(5) 0.9145(12) 1.3786(8) 0.118(5) Uani 0.613(13) 1 d PDU A 1
N5B N 0.8195(5) 0.8629(18) 1.4257(8) 0.0331(16) Uani 0.387(13) 1 d PDU A 2
O1B O 0.8265(9) 0.755(2) 1.4335(19) 0.051(7) Uani 0.387(13) 1 d PDU A 2
O2B O 0.7850(4) 0.8898(13) 1.3927(10) 0.070(6) Uani 0.387(13) 1 d PDU A 2
O3B O 0.8415(5) 0.9474(13) 1.4458(10) 0.082(6) Uani 0.387(13) 1 d PDU A 2

loop_
_atom_site_aniso_label
_atom_site_aniso_U_11
_atom_site_aniso_U_22
_atom_site_aniso_U_33
_atom_site_aniso_U_23
_atom_site_aniso_U_13
_atom_site_aniso_U_12
Pd1 0.0276(3) 0.0294(3) 0.0329(3) 0.0010(2) 0.0033(2) -0.0002(2)
S1 0.0407(10) 0.0412(11) 0.0366(10) -0.0022(8) 0.0085(8) -0.0028(8)
Br1 0.0410(4) 0.0436(4) 0.0416(4) -0.0011(3) 0.0064(3) 0.0053(3)
N1 0.036(3) 0.036(3) 0.033(3) -0.001(3) 0.001(3) 0.006(3)
N2 0.030(3) 0.039(3) 0.045(4) -0.003(3) 0.003(3) 0.001(3)
N3 0.036(3) 0.025(3) 0.034(3) 0.005(2) 0.004(2) 0.000(2)
N4 0.031(3) 0.029(3) 0.039(3) -0.002(3) 0.001(3) -0.002(2)
C1 0.030(4) 0.030(4) 0.035(4) 0.003(3) -0.004(3) 0.003(3)
C2 0.042(4) 0.043(5) 0.033(4) -0.002(3) 0.005(3) 0.007(3)
C3 0.068(5) 0.054(5) 0.039(4) 0.011(4) 0.003(4) 0.014(4)
C4 0.080(6) 0.072(6) 0.034(4) 0.005(4) -0.005(4) 0.040(5)
C5 0.038(5) 0.095(7) 0.053(5) -0.009(5) -0.007(4) 0.024(5)
C6 0.036(4) 0.075(6) 0.040(5) -0.010(4) 0.002(3) 0.008(4)
C7 0.040(4) 0.046(5) 0.034(4) -0.010(3) -0.005(3) 0.011(3)
C8 0.040(4) 0.043(4) 0.044(4) 0.010(3) 0.014(3) 0.004(3)
C9 0.030(4) 0.035(4) 0.042(4) 0.004(3) 0.002(3) 0.009(3)
C10 0.063(5) 0.055(5) 0.049(5) 0.017(4) 0.000(4) -0.006(4)
C11 0.062(6) 0.052(6) 0.078(7) 0.021(5) 0.003(5) -0.018(4)
C12 0.049(5) 0.036(5) 0.084(7) -0.001(5) -0.018(4) -0.002(4)
C13 0.053(5) 0.047(6) 0.070(6) -0.015(4) 0.000(4) 0.003(4)
C14 0.048(5) 0.043(4) 0.055(5) 0.009(4) 0.010(4) 0.009(4)
C15 0.027(4) 0.054(5) 0.058(5) -0.002(4) 0.005(3) -0.002(3)
C16 0.037(4) 0.042(4) 0.054(5) 0.001(4) 0.018(3) 0.004(3)
C17 0.035(4) 0.031(4) 0.026(4) 0.000(3) 0.009(3) 0.000(3)
C18 0.036(4) 0.031(4) 0.032(4) 0.001(3) 0.003(3) 0.003(3)
C19 0.041(4) 0.045(5) 0.045(5) 0.005(4) 0.005(3) 0.000(3)
C20 0.046(4) 0.050(5) 0.039(4) 0.009(4) 0.001(3) 0.012(4)
C21 0.056(5) 0.037(4) 0.041(4) 0.008(3) 0.003(4) 0.013(4)
C22 0.053(4) 0.033(4) 0.037(4) 0.001(3) 0.014(3) 0.003(3)
C23 0.038(4) 0.031(4) 0.031(4) -0.002(3) -0.001(3) 0.004(3)
C24 0.037(4) 0.033(4) 0.043(4) 0.004(3) 0.005(3) -0.009(3)
C25 0.032(4) 0.032(4) 0.043(4) 0.010(3) 0.004(3) -0.007(3)
C26 0.041(4) 0.034(4) 0.070(6) 0.004(4) 0.008(4) -0.008(3)
C27 0.056(5) 0.037(5) 0.075(6) 0.001(4) 0.021(5) 0.000(4)
C28 0.092(7) 0.040(5) 0.047(5) -0.001(4) 0.014(5) -0.013(5)
C29 0.073(6) 0.051(5) 0.051(5) 0.004(4) -0.013(4) -0.007(5)
C30 0.049(4) 0.037(4) 0.049(5) 0.002(4) 0.007(4) 0.001(4)
C31 0.041(4) 0.031(4) 0.051(5) 0.007(3) -0.001(4) -0.011(3)
C32 0.043(4) 0.054(5) 0.049(5) 0.012(4) 0.017(4) 0.004(4)
N5A 0.033(3) 0.036(3) 0.030(3) 0.015(3) 0.002(2) -0.009(2)
O1A 0.086(11) 0.076(10) 0.111(11) 0.006(7) 0.012(8) 0.013(7)
O2A 0.143(7) 0.101(6) 0.110(7) 0.005(5) 0.032(5) 0.027(5)
O3A 0.143(7) 0.101(6) 0.110(7) 0.005(5) 0.032(5) 0.027(5)
N5B 0.033(3) 0.036(3) 0.030(3) 0.015(3) 0.002(2) -0.009(2)
O1B 0.045(9) 0.040(10) 0.066(10) -0.001(7) 0.014(7) 0.004(7)
O2B 0.039(7) 0.059(8) 0.111(10) 0.003(7) -0.010(7) -0.014(6)
O3B 0.078(9) 0.057(9) 0.112(10) -0.008(7) -0.038(7) -0.014(7)

loop_
_atom_type_symbol
_atom_type_description
_atom_type_scat_dispersion_real
_atom_type_scat_dispersion_imag
_atom_type_scat_source
C C 0.0033 0.0016 'International Tables Vol C Tables 4.2.6.8 and 6.1.1.4'
H H 0.0000 0.0000 'International Tables Vol C Tables 4.2.6.8 and 6.1.1.4'
N N 0.0061 0.0033 'International Tables Vol C Tables 4.2.6.8 and 6.1.1.4'
O O 0.0106 0.0060 'International Tables Vol C Tables 4.2.6.8 and 6.1.1.4'
S S 0.1246 0.1234 'International Tables Vol C Tables 4.2.6.8 and 6.1.1.4'
Br Br -0.2901 2.4595 'International Tables Vol C Tables 4.2.6.8 and 6.1.1.4'
Pd Pd -0.9988 1.0072 'International Tables Vol C Tables 4.2.6.8 and 6.1.1.4'

loop_
_geom_angle_atom_site_label_1
_geom_angle_atom_site_label_2
_geom_angle_atom_site_label_3
_geom_angle
_geom_angle_site_symmetry_1
_geom_angle_site_symmetry_3
_geom_angle_publ_flag
C17 Pd1 C1 177.3(2) . . ?
C17 Pd1 S1 84.46(17) . . ?
C1 Pd1 S1 93.16(18) . . ?
C17 Pd1 Br1 88.66(17) . . ?
C1 Pd1 Br1 93.59(18) . . ?
S1 Pd1 Br1 171.10(5) . . ?
C16 S1 C32 101.5(3) . . ?
C16 S1 Pd1 106.7(2) . . ?
C32 S1 Pd1 105.4(2) . . ?
C1 N1 C2 110.9(5) . . ?
C1 N1 C8 126.8(5) . . ?
C2 N1 C8 122.2(5) . . ?
C1 N2 C7 111.5(5) . . ?
C1 N2 C15 123.2(5) . . ?
C7 N2 C15 124.7(5) . . ?
C17 N3 C18 111.1(5) . . ?
C17 N3 C24 125.0(5) . . ?
C18 N3 C24 123.7(5) . . ?
C17 N4 C23 111.1(5) . . ?
C17 N4 C31 121.4(5) . . ?
C23 N4 C31 126.6(5) . . ?
N2 C1 N1 105.2(5) . . ?
N2 C1 Pd1 122.1(5) . . ?
N1 C1 Pd1 132.6(4) . . ?
C7 C2 C3 121.8(7) . . ?
C7 C2 N1 106.5(6) . . ?
C3 C2 N1 131.7(7) . . ?
C4 C3 C2 116.2(7) . . ?
C5 C4 C3 121.2(7) . . ?
C6 C5 C4 123.2(7) . . ?
C5 C6 C7 115.8(7) . . ?
C2 C7 C6 121.7(7) . . ?
C2 C7 N2 106.0(5) . . ?
C6 C7 N2 132.3(7) . . ?
N1 C8 C9 114.3(5) . . ?
C14 C9 C10 118.7(7) . . ?
C14 C9 C8 121.6(6) . . ?
C10 C9 C8 119.6(6) . . ?
C9 C10 C11 119.5(7) . . ?
C12 C11 C10 120.5(8) . . ?
C11 C12 C13 120.3(8) . . ?
C14 C13 C12 119.0(8) . . ?
C13 C14 C9 122.0(7) . . ?
N2 C15 C16 110.2(6) . . ?
C15 C16 S1 114.5(5) . . ?
N4 C17 N3 106.3(5) . . ?
N4 C17 Pd1 122.4(4) . . ?
N3 C17 Pd1 131.3(5) . . ?
C19 C18 C23 121.5(6) . . ?
C19 C18 N3 132.4(6) . . ?
C23 C18 N3 106.1(5) . . ?
C20 C19 C18 118.0(7) . . ?
C19 C20 C21 120.1(7) . . ?
C22 C21 C20 123.3(7) . . ?
C21 C22 C23 115.8(7) . . ?
C22 C23 C18 121.3(6) . . ?
C22 C23 N4 133.3(6) . . ?
C18 C23 N4 105.4(5) . . ?
N3 C24 C25 111.4(5) . . ?
C30 C25 C26 118.4(7) . . ?
C30 C25 C24 120.2(6) . . ?
C26 C25 C24 121.4(6) . . ?
C27 C26 C25 122.0(7) . . ?
C26 C27 C28 119.0(7) . . ?
C29 C28 C27 120.5(8) . . ?
C28 C29 C30 119.1(8) . . ?
C25 C30 C29 121.0(7) . . ?
N4 C31 C32 110.3(5) . . ?
C31 C32 S1 115.5(5) . . ?
O2A N5A O3A 120.2(17) . . ?
O2A N5A O1A 137.5(17) . . ?
O3A N5A O1A 102.4(17) . . ?
O3B N5B O1B 129(2) . . ?
O3B N5B O2B 115.2(19) . . ?
O1B N5B O2B 115.9(19) . . ?

loop_
_geom_bond_atom_site_label_1
_geom_bond_atom_site_label_2
_geom_bond_distance
_geom_bond_site_symmetry_2
_geom_bond_publ_flag
Pd1 C17 2.000(6) . ?
Pd1 C1 2.033(6) . ?
Pd1 S1 2.3078(18) . ?
Pd1 Br1 2.4341(8) . ?
S1 C16 1.800(7) . ?
S1 C32 1.825(7) . ?
N1 C1 1.361(8) . ?
N1 C2 1.402(8) . ?
N1 C8 1.468(7) . ?
N2 C1 1.356(7) . ?
N2 C7 1.400(8) . ?
N2 C15 1.472(8) . ?
N3 C17 1.347(7) . ?
N3 C18 1.395(8) . ?
N3 C24 1.472(8) . ?
N4 C17 1.345(8) . ?
N4 C23 1.404(7) . ?
N4 C31 1.461(7) . ?
C2 C7 1.375(9) . ?
C2 C3 1.385(9) . ?
C3 C4 1.384(9) . ?
C4 C5 1.368(11) . ?
C5 C6 1.366(11) . ?
C6 C7 1.385(8) . ?
C8 C9 1.503(9) . ?
C9 C14 1.377(9) . ?
C9 C10 1.382(9) . ?
C10 C11 1.412(11) . ?
C11 C12 1.352(11) . ?
C12 C13 1.388(11) . ?
C13 C14 1.376(10) . ?
C15 C16 1.509(10) . ?
C18 C19 1.377(9) . ?
C18 C23 1.395(8) . ?
C19 C20 1.375(9) . ?
C20 C21 1.385(9) . ?
C21 C22 1.384(9) . ?
C22 C23 1.387(9) . ?
C24 C25 1.511(9) . ?
C25 C30 1.375(9) . ?
C25 C26 1.381(9) . ?
C26 C27 1.356(10) . ?
C27 C28 1.397(11) . ?
C28 C29 1.366(10) . ?
C29 C30 1.392(10) . ?
C31 C32 1.520(9) . ?
N5A O2A 1.156(13) . ?
N5A O3A 1.159(14) . ?
N5A O1A 1.236(14) . ?
N5B O3B 1.217(16) . ?
N5B O1B 1.233(17) . ?
N5B O2B 1.251(17) . ?
